data_8105590
loop_
_publ_author_name
'Wan-Ming, Xiong'
'Yi-Bo, Di'
'Ying-Dong, Lan'
'Jing, Chen'
'Xu-Liang, Nie'
'Chang-Gan, Huang'

_publ_section_title
;
 Crystal structure of
 1,1&#x2032;-(ethane-1,2-diyl)bis(3-ethyl-1H-imidazol-3-ium)bis(hexafluorido
 phosphate), C12H20F12N4P2
;
_journal_issue 2
_journal_name_full 'Zeitschrift f\"ur Kristallographie - New Crystal Structures'
_journal_page_first 201
_journal_page_last 203
_journal_paper_doi 10.1515/ncrs-2018-0178
_journal_volume 234
_journal_year 2019
_chemical_formula_moiety 'C12 H20 N4, 2(F6 P)'
_chemical_formula_sum 'C12 H20 F12 N4 P2'
_chemical_formula_weight 510.26
_space_group_crystal_system monoclinic
_space_group_IT_number 14
_space_group_name_Hall '-P 2ybc'
_space_group_name_H-M_alt 'P 1 21/c 1'
_atom_sites_solution_hydrogens geom
_audit_creation_method SHELXL-2014/7
_cell_angle_alpha 90
_cell_angle_beta 118.945(15)
_cell_angle_gamma 90
_cell_formula_units_Z 2
_cell_length_a 7.012(2)
_cell_length_b 15.507(5)
_cell_length_c 10.398(2)
_cell_measurement_reflns_used 2792
_cell_measurement_temperature 296(2)
_cell_measurement_theta_max 27.51
_cell_measurement_theta_min 2.60
_cell_volume 989.4(5)
_computing_cell_refinement 'APEX2, SAINT and SADABS [1]'
_computing_data_collection 'APEX2, SAINT and SADABS [1]'
_computing_data_reduction 'APEX2, SAINT and SADABS [1]'
_computing_structure_refinement 'SHELXL-2014/7 (Sheldrick, 2014) [2]'
_computing_structure_solution 'SHELXL-2014/7 (Sheldrick, 2014) [2]'
_diffrn_ambient_temperature 296(2)
_diffrn_measured_fraction_theta_full 0.999
_diffrn_measured_fraction_theta_max 0.999
_diffrn_measurement_device_type 'Bruker APEX-II CCD'
_diffrn_measurement_method '\f and \w scans'
_diffrn_radiation_monochromator graphite
_diffrn_radiation_source 'sealed tube'
_diffrn_radiation_type MoK\a
_diffrn_radiation_wavelength 0.71073
_diffrn_reflns_av_R_equivalents 0.0432
_diffrn_reflns_av_unetI/netI 0.0388
_diffrn_reflns_Laue_measured_fraction_full 0.999
_diffrn_reflns_Laue_measured_fraction_max 0.999
_diffrn_reflns_limit_h_max 8
_diffrn_reflns_limit_h_min -8
_diffrn_reflns_limit_k_max 18
_diffrn_reflns_limit_k_min -18
_diffrn_reflns_limit_l_max 12
_diffrn_reflns_limit_l_min -12
_diffrn_reflns_number 7271
_diffrn_reflns_point_group_measured_fraction_full 0.999
_diffrn_reflns_point_group_measured_fraction_max 0.999
_diffrn_reflns_theta_full 25.242
_diffrn_reflns_theta_max 25.497
_diffrn_reflns_theta_min 2.595
_exptl_absorpt_coefficient_mu 0.337
_exptl_crystal_colour COLORLESS
_exptl_crystal_density_diffrn 1.713
_exptl_crystal_description BLOCK
_exptl_crystal_F_000 516
_exptl_crystal_size_max 0.200
_exptl_crystal_size_mid 0.160
_exptl_crystal_size_min 0.140
_refine_diff_density_max 0.354
_refine_diff_density_min -0.244
_refine_diff_density_rms 0.057
_refine_ls_extinction_coef .
_refine_ls_extinction_method none
_refine_ls_goodness_of_fit_ref 1.076
_refine_ls_hydrogen_treatment constr
_refine_ls_matrix_type full
_refine_ls_number_parameters 137
_refine_ls_number_reflns 1855
_refine_ls_number_restraints 0
_refine_ls_restrained_S_all 1.076
_refine_ls_R_factor_all 0.0752
_refine_ls_R_factor_gt 0.0526
_refine_ls_shift/su_max 0.000
_refine_ls_shift/su_mean 0.000
_refine_ls_structure_factor_coef Fsqd
_refine_ls_weighting_details 'w=1/[\s^2^(Fo^2^)+(0.0712P)^2^+0.6425P] where P=(Fo^2^+2Fc^2^)/3'
_refine_ls_weighting_scheme calc
_refine_ls_wR_factor_gt 0.1380
_refine_ls_wR_factor_ref 0.1537
_reflns_Friedel_coverage 0.000
_reflns_Friedel_fraction_full .
_reflns_Friedel_fraction_max .
_reflns_number_gt 1304
_reflns_number_total 1855
_reflns_threshold_expression 'I > 2\s(I)'
_cod_data_source_file suppl_ncrs-2018-0178_suppl.cif
_cod_data_source_block 3469_0m
_cod_original_sg_symbol_H-M 'P 21/c'
_cod_database_code 8105590
_shelx_shelxl_version_number 2014/7
_shelx_space_group_comment
;
The symmetry employed for this shelxl refinement is uniquely defined
by the following loop, which should always be used as a source of
symmetry information in preference to the above space-group names.
They are only intended as comments.
;
_shelx_estimated_absorpt_t_min 0.936
_shelx_estimated_absorpt_t_max 0.954

loop_
_space_group_symop_operation_xyz
'x, y, z'
'-x, y+1/2, -z+1/2'
'-x, -y, -z'
'x, -y-1/2, z-1/2'

loop_
_atom_site_label
_atom_site_type_symbol
_atom_site_fract_x
_atom_site_fract_y
_atom_site_fract_z
_atom_site_U_iso_or_equiv
_atom_site_adp_type
_atom_site_occupancy
_atom_site_site_symmetry_order
_atom_site_calc_flag
_atom_site_refinement_flags_posn
_atom_site_refinement_flags_adp
_atom_site_refinement_flags_occupancy
_atom_site_disorder_assembly
_atom_site_disorder_group
N1 N 0.4895(4) 0.12781(15) 0.2988(3) 0.0433(6) Uani 1 1 d . . . . .
N2 N 0.1745(4) 0.07467(16) 0.1524(3) 0.0427(6) Uani 1 1 d . . . . .
C1 C 0.3488(5) 0.11304(19) 0.1608(3) 0.0437(7) Uani 1 1 d . . . . .
H1 H 0.3684 0.1273 0.0811 0.052 Uiso 1 1 calc R U . . .
C2 C 0.2090(6) 0.0638(2) 0.2936(4) 0.0513(8) Uani 1 1 d . . . . .
H2 H 0.1145 0.0380 0.3212 0.062 Uiso 1 1 calc R U . . .
C3 C 0.4035(6) 0.0973(2) 0.3827(4) 0.0530(9) Uani 1 1 d . . . . .
H3 H 0.4696 0.0996 0.4847 0.064 Uiso 1 1 calc R U . . .
C4 C -0.0145(5) 0.0460(2) 0.0173(3) 0.0464(8) Uani 1 1 d . . . . .
H4A H -0.0340 0.0831 -0.0633 0.056 Uiso 1 1 calc R U . . .
H4B H -0.1441 0.0502 0.0279 0.056 Uiso 1 1 calc R U . . .
C5 C 0.7064(6) 0.1674(2) 0.3568(4) 0.0598(10) Uani 1 1 d . . . . .
H5A H 0.8160 0.1251 0.4155 0.072 Uiso 1 1 calc R U . . .
H5B H 0.7177 0.2148 0.4211 0.072 Uiso 1 1 calc R U . . .
C6 C 0.7543(6) 0.2004(3) 0.2416(5) 0.0733(12) Uani 1 1 d . . . . .
H6A H 0.7512 0.1535 0.1803 0.110 Uiso 1 1 calc R U . . .
H6B H 0.8961 0.2266 0.2870 0.110 Uiso 1 1 calc R U . . .
H6C H 0.6467 0.2424 0.1827 0.110 Uiso 1 1 calc R U . . .
P1 P 0.28340(15) 0.38522(5) 0.23936(9) 0.0454(3) Uani 1 1 d . . . . .
F1 F 0.1900(4) 0.45033(15) 0.1072(3) 0.0875(8) Uani 1 1 d . . . . .
F2 F 0.0508(5) 0.37866(16) 0.2265(4) 0.1022(10) Uani 1 1 d . . . . .
F3 F 0.2283(4) 0.30818(14) 0.1285(2) 0.0802(7) Uani 1 1 d . . . . .
F4 F 0.5143(4) 0.3942(2) 0.2504(3) 0.0996(9) Uani 1 1 d . . . . .
F5 F 0.3377(5) 0.46287(15) 0.3512(3) 0.0870(8) Uani 1 1 d . . . . .
F6 F 0.3755(6) 0.32007(17) 0.3715(3) 0.1119(11) Uani 1 1 d . . . . .

loop_
_atom_site_aniso_label
_atom_site_aniso_U_11
_atom_site_aniso_U_22
_atom_site_aniso_U_33
_atom_site_aniso_U_23
_atom_site_aniso_U_13
_atom_site_aniso_U_12
N1 0.0442(15) 0.0448(15) 0.0387(14) -0.0021(11) 0.0184(12) 0.0004(11)
N2 0.0393(15) 0.0511(15) 0.0378(14) -0.0021(11) 0.0187(12) 0.0009(12)
C1 0.0447(19) 0.0526(18) 0.0372(17) 0.0010(14) 0.0225(15) 0.0006(14)
C2 0.060(2) 0.061(2) 0.0455(19) -0.0016(16) 0.0354(18) -0.0036(16)
C3 0.066(2) 0.058(2) 0.0356(18) -0.0009(14) 0.0255(17) -0.0031(17)
C4 0.0385(18) 0.0554(18) 0.0401(18) -0.0013(14) 0.0149(15) 0.0023(14)
C5 0.044(2) 0.063(2) 0.059(2) -0.0073(17) 0.0147(17) -0.0078(16)
C6 0.055(3) 0.080(3) 0.095(3) -0.007(2) 0.045(2) -0.0094(19)
P1 0.0501(6) 0.0492(5) 0.0396(5) -0.0009(3) 0.0238(4) 0.0049(4)
F1 0.108(2) 0.0796(15) 0.0639(15) 0.0254(12) 0.0326(14) 0.0199(14)
F2 0.0815(19) 0.105(2) 0.155(3) -0.0263(18) 0.085(2) -0.0153(14)
F3 0.1013(19) 0.0677(14) 0.0681(15) -0.0225(11) 0.0382(14) 0.0045(12)
F4 0.0533(15) 0.146(2) 0.099(2) -0.0215(17) 0.0369(14) -0.0073(14)
F5 0.120(2) 0.0754(15) 0.0694(15) -0.0285(12) 0.0486(15) -0.0116(14)
F6 0.187(3) 0.0892(18) 0.0586(16) 0.0288(13) 0.0588(18) 0.0448(18)

loop_
_atom_type_symbol
_atom_type_description
_atom_type_scat_dispersion_real
_atom_type_scat_dispersion_imag
_atom_type_scat_source
C C 0.0033 0.0016 'International Tables Vol C Tables 4.2.6.8 and 6.1.1.4'
H H 0.0000 0.0000 'International Tables Vol C Tables 4.2.6.8 and 6.1.1.4'
F F 0.0171 0.0103 'International Tables Vol C Tables 4.2.6.8 and 6.1.1.4'
N N 0.0061 0.0033 'International Tables Vol C Tables 4.2.6.8 and 6.1.1.4'
P P 0.1023 0.0942 'International Tables Vol C Tables 4.2.6.8 and 6.1.1.4'

loop_
_geom_angle_atom_site_label_1
_geom_angle_atom_site_label_2
_geom_angle_atom_site_label_3
_geom_angle
_geom_angle_site_symmetry_1
_geom_angle_site_symmetry_3
C1 N1 C3 108.0(3) . .
C1 N1 C5 127.1(3) . .
C3 N1 C5 124.9(3) . .
C1 N2 C2 107.7(3) . .
C1 N2 C4 125.5(3) . .
C2 N2 C4 126.7(3) . .
N1 C1 N2 109.4(3) . .
N1 C1 H1 125.3 . .
N2 C1 H1 125.3 . .
C3 C2 N2 106.6(3) . .
C3 C2 H2 126.7 . .
N2 C2 H2 126.7 . .
C2 C3 N1 108.2(3) . .
C2 C3 H3 125.9 . .
N1 C3 H3 125.9 . .
N2 C4 C4 110.7(3) . 3
N2 C4 H4A 109.5 . .
C4 C4 H4A 109.5 3 .
N2 C4 H4B 109.5 . .
C4 C4 H4B 109.5 3 .
H4A C4 H4B 108.1 . .
N1 C5 C6 114.0(3) . .
N1 C5 H5A 108.8 . .
C6 C5 H5A 108.8 . .
N1 C5 H5B 108.8 . .
C6 C5 H5B 108.8 . .
H5A C5 H5B 107.7 . .
C5 C6 H6A 109.5 . .
C5 C6 H6B 109.5 . .
H6A C6 H6B 109.5 . .
C5 C6 H6C 109.5 . .
H6A C6 H6C 109.5 . .
H6B C6 H6C 109.5 . .
F1 P1 F6 179.68(18) . .
F1 P1 F3 89.81(14) . .
F6 P1 F3 90.20(14) . .
F1 P1 F4 89.17(16) . .
F6 P1 F4 91.15(18) . .
F3 P1 F4 89.97(14) . .
F1 P1 F2 89.51(16) . .
F6 P1 F2 90.17(18) . .
F3 P1 F2 90.69(14) . .
F4 P1 F2 178.52(16) . .
F1 P1 F5 90.24(14) . .
F6 P1 F5 89.76(14) . .
F3 P1 F5 179.68(15) . .
F4 P1 F5 90.35(15) . .
F2 P1 F5 88.99(14) . .

loop_
_geom_bond_atom_site_label_1
_geom_bond_atom_site_label_2
_geom_bond_distance
_geom_bond_site_symmetry_2
N1 C1 1.310(4) .
N1 C3 1.363(4) .
N1 C5 1.472(4) .
N2 C1 1.324(4) .
N2 C2 1.378(4) .
N2 C4 1.458(4) .
C1 H1 0.9300 .
C2 C3 1.329(5) .
C2 H2 0.9300 .
C3 H3 0.9300 .
C4 C4 1.508(6) 3
C4 H4A 0.9700 .
C4 H4B 0.9700 .
C5 C6 1.483(5) .
C5 H5A 0.9700 .
C5 H5B 0.9700 .
C6 H6A 0.9600 .
C6 H6B 0.9600 .
C6 H6C 0.9600 .
P1 F1 1.570(2) .
P1 F6 1.570(2) .
P1 F3 1.573(2) .
P1 F4 1.573(3) .
P1 F2 1.574(3) .
P1 F5 1.587(2) .

loop_
_geom_hbond_atom_site_label_D
_geom_hbond_atom_site_label_H
_geom_hbond_atom_site_label_A
_geom_hbond_distance_DH
_geom_hbond_distance_HA
_geom_hbond_distance_DA
_geom_hbond_angle_DHA
_geom_hbond_site_symmetry_A
C4 H4B F5 0.97 2.63 3.416(4) 138.5 2_545
C4 H4A F2 0.97 2.60 3.472(4) 150.3 4_565
C3 H3 F4 0.93 2.63 3.516(4) 160.2 4_566
C1 H1 F6 0.93 2.35 3.272(4) 171.0 4_565
